data_4124825
loop_
_publ_author_name
'Kong, Wangqing'
'Wang, Qian'
'Zhu, Jieping'

_publ_section_title
;
 Palladium-Catalyzed Enantioselective Domino Heck/Intermolecular C-H Bond
 Functionalization: Development and Application to the Synthesis of
 (+)-Esermethole.
;
_journal_issue 51
_journal_name_full 'Journal of the American Chemical Society'
_journal_page_first 16028
_journal_page_last 16031
_journal_paper_doi 10.1021/jacs.5b11625
_journal_volume 137
_journal_year 2015
_chemical_absolute_configuration rmad
_chemical_formula_moiety 'C25 H20 Br N3 O2'
_chemical_formula_sum 'C25 H20 Br N3 O2'
_chemical_formula_weight 474.35
_space_group_IT_number 4
_symmetry_cell_setting monoclinic
_symmetry_space_group_name_Hall 'P 2yb'
_symmetry_space_group_name_H-M 'P 1 21 1'
_atom_sites_solution_hydrogens geom
_atom_sites_solution_primary direct
_atom_sites_solution_secondary difmap
_audit_creation_method SHELXL-97
_audit_update_record
;
2015-10-23 # Formatted by publCIF

;
_cell_angle_alpha 90.00
_cell_angle_beta 96.87(3)
_cell_angle_gamma 90.00
_cell_formula_units_Z 8
_cell_length_a 10.862(2)
_cell_length_b 8.9413(18)
_cell_length_c 44.757(9)
_cell_measurement_reflns_used 173
_cell_measurement_temperature 100(2)
_cell_measurement_theta_max 22
_cell_measurement_theta_min 3
_cell_volume 4315.6(15)
_computing_cell_refinement 'Dirax/lsq (Duisenberg & Schreurs, 1989-2000)'
_computing_data_collection 'Collect (Bruker AXS BV, 1997-2004)'
_computing_data_reduction 'EvalCCD (Duisenberg & Schreurs, 1990-2000)'
_computing_molecular_graphics 'Bruker SHELXTL'
_computing_publication_material 'Bruker SHELXTL'
_computing_structure_refinement 'SHELXL-97 (Sheldrick, 1997)'
_computing_structure_solution 'SHELXS-97 (Sheldrick, 1990)'
_diffrn_ambient_temperature 100(2)
_diffrn_measured_fraction_theta_full 0.971
_diffrn_measured_fraction_theta_max 0.971
_diffrn_measurement_device_type 'Bruker APEX II CCD'
_diffrn_measurement_method 'phi and omega scans'
_diffrn_radiation_monochromator graphite
_diffrn_radiation_source 'fine-focus sealed tube'
_diffrn_radiation_type MoK\a
_diffrn_radiation_wavelength 0.71073
_diffrn_reflns_av_R_equivalents 0.0456
_diffrn_reflns_av_sigmaI/netI 0.0646
_diffrn_reflns_limit_h_max 14
_diffrn_reflns_limit_h_min -14
_diffrn_reflns_limit_k_max 11
_diffrn_reflns_limit_k_min -11
_diffrn_reflns_limit_l_max 57
_diffrn_reflns_limit_l_min -58
_diffrn_reflns_number 46444
_diffrn_reflns_theta_full 27.51
_diffrn_reflns_theta_max 27.51
_diffrn_reflns_theta_min 1.37
_exptl_absorpt_coefficient_mu 1.932
_exptl_absorpt_correction_T_max 0.7456
_exptl_absorpt_correction_T_min 0.5267
_exptl_absorpt_correction_type multi-scan
_exptl_absorpt_process_details 'SADABS 2008, Bruker AXS, 2008'
_exptl_crystal_colour colourless
_exptl_crystal_density_diffrn 1.460
_exptl_crystal_density_method 'not measured'
_exptl_crystal_description prism
_exptl_crystal_F_000 1936
_exptl_crystal_size_max 0.47
_exptl_crystal_size_mid 0.29
_exptl_crystal_size_min 0.16
_refine_diff_density_max 6.281
_refine_diff_density_min -0.934
_refine_diff_density_rms 0.246
_refine_ls_abs_structure_details 'Flack H D (1983), Acta Cryst. A39, 876-881'
_refine_ls_abs_structure_Flack 0.00
_refine_ls_extinction_coef 0.0039(9)
_refine_ls_extinction_expression Fc^*^=kFc[1+0.001xFc^2^\l^3^/sin(2\q)]^-1/4^
_refine_ls_extinction_method SHELXL
_refine_ls_goodness_of_fit_ref 1.157
_refine_ls_hydrogen_treatment constr
_refine_ls_matrix_type full
_refine_ls_number_parameters 1129
_refine_ls_number_reflns 17585
_refine_ls_number_restraints 721
_refine_ls_restrained_S_all 1.139
_refine_ls_R_factor_all 0.0993
_refine_ls_R_factor_gt 0.0919
_refine_ls_shift/su_max 0.021
_refine_ls_shift/su_mean 0.001
_refine_ls_structure_factor_coef Fsqd
_refine_ls_weighting_details 'calc w=1/[\s^2^(Fo^2^)+(0.1586P)^2^+4.9482P] where P=(Fo^2^+2Fc^2^)/3'
_refine_ls_weighting_scheme calc
_refine_ls_wR_factor_gt 0.2181
_refine_ls_wR_factor_ref 0.2303
_reflns_number_gt 16290
_reflns_number_total 17585
_reflns_threshold_expression >2sigma(I)
_cod_data_source_file ja5b11625_si_001.cif
_cod_data_source_block kwq-c-48b
_cod_original_sg_symbol_H-M 'P 21'
_cod_database_code 4124825
_publcif_datablock.id {58017060-3e8f-4da1-b554-17d5d44cf15a}

_publcif_info_exptl_table_max_cols 4
_publcif_info_exptl_table_use_headnotes n

loop_
_symmetry_equiv_pos_as_xyz
'x, y, z'
'-x, y+1/2, -z'

loop_
_atom_site_label
_atom_site_type_symbol
_atom_site_fract_x
_atom_site_fract_y
_atom_site_fract_z
_atom_site_U_iso_or_equiv
_atom_site_adp_type
_atom_site_occupancy
_atom_site_symmetry_multiplicity
_atom_site_calc_flag
_atom_site_refinement_flags
Br1 Br 0.52436(15) 0.06873(16) 0.13914(3) 0.0467(5) Uani 1 1 d .
Br2 Br 0.67447(12) -0.25055(14) -0.00432(3) 0.0362(4) Uani 1 1 d .
Br3 Br -0.11888(12) -2.18087(14) -0.64024(2) 0.0353(3) Uani 1 1 d .
Br4 Br 0.18266(10) -1.87286(13) -0.49586(2) 0.0277(3) Uani 1 1 d .
O1 O 0.0560(8) -0.3514(12) 0.0267(2) 0.039(2) Uani 1 1 d U
O2 O 0.1946(6) -0.5401(8) 0.12656(15) 0.0148(14) Uani 1 1 d U
O3 O 0.0338(8) -0.2128(10) -0.09814(19) 0.0345(19) Uani 1 1 d U
O4 O 0.2755(6) -0.0599(8) -0.12379(15) 0.0140(13) Uani 1 1 d U
O5 O -0.4689(7) -1.7697(9) -0.52662(16) 0.0247(16) Uani 1 1 d U
O6 O -0.4458(6) -1.5713(7) -0.62498(14) 0.0129(13) Uani 1 1 d U
O7 O -0.3698(7) -1.9042(9) -0.40351(16) 0.0239(15) Uani 1 1 d U
O8 O -0.0967(6) -2.0553(8) -0.37703(15) 0.0153(14) Uani 1 1 d U
N1 N 0.0992(9) -0.1205(11) 0.0472(2) 0.028(2) Uani 1 1 d U
N2 N 0.0795(8) -0.3524(11) 0.1066(2) 0.0226(18) Uani 1 1 d U
N3 N 0.0334(9) -0.3952(12) 0.1348(2) 0.029(2) Uani 1 1 d U
N4 N 0.1945(9) -0.3739(13) -0.0846(2) 0.0278(19) Uani 1 1 d U
N5 N 0.4019(10) 0.0951(13) -0.0991(2) 0.034(2) Uani 1 1 d U
N6 N 0.4439(11) 0.0625(14) -0.1263(3) 0.038(2) Uani 1 1 d U
N7 N -0.4457(7) -2.0007(9) -0.54770(17) 0.0140(15) Uani 1 1 d U
N8 N -0.5375(7) -1.7599(10) -0.60514(18) 0.0161(15) Uani 1 1 d U
N9 N -0.6078(7) -1.7154(8) -0.63231(16) 0.0114(14) Uani 1 1 d U
N10 N -0.2125(8) -1.7491(11) -0.41580(18) 0.0186(16) Uani 1 1 d U
N11 N 0.0127(9) -2.2169(12) -0.4009(2) 0.028(2) Uani 1 1 d U
N12 N 0.0826(8) -2.1854(11) -0.3729(2) 0.0228(18) Uani 1 1 d U
C1 C 0.2527(9) -0.3096(11) 0.0605(2) 0.0168(19) Uani 1 1 d U
C2 C 0.2794(9) -0.1685(11) 0.0775(2) 0.0157(18) Uani 1 1 d U
C3 C 0.3818(9) -0.1322(12) 0.0997(2) 0.0202(19) Uani 1 1 d U
H3 H 0.4449 -0.2018 0.1066 0.024 Uiso 1 1 calc R
C4 C 0.3801(10) 0.0191(12) 0.1104(2) 0.020(2) Uani 1 1 d U
C5 C 0.3009(10) 0.1199(15) 0.1013(2) 0.024(2) Uani 1 1 d U
H5 H 0.3123 0.2188 0.1089 0.028 Uiso 1 1 calc R
C6 C 0.1907(11) 0.0854(14) 0.0791(3) 0.030(2) Uani 1 1 d U
H6 H 0.1266 0.1551 0.0730 0.036 Uiso 1 1 calc R
C7 C 0.1927(10) -0.0585(12) 0.0685(2) 0.0199(19) Uani 1 1 d U
C8 C 0.1254(10) -0.2697(13) 0.0432(2) 0.024(2) Uani 1 1 d U
C9 C -0.0084(13) -0.0427(17) 0.0319(3) 0.040(3) Uani 1 1 d U
H9A H -0.0645 -0.1154 0.0210 0.061 Uiso 1 1 calc R
H9B H 0.0189 0.0297 0.0176 0.061 Uiso 1 1 calc R
H9C H -0.0518 0.0098 0.0467 0.061 Uiso 1 1 calc R
C10 C 0.3452(10) -0.3313(13) 0.0372(2) 0.024(2) Uani 1 1 d U
H10A H 0.4285 -0.3486 0.0476 0.035 Uiso 1 1 calc R
H10B H 0.3458 -0.2414 0.0246 0.035 Uiso 1 1 calc R
H10C H 0.3199 -0.4176 0.0244 0.035 Uiso 1 1 calc R
C11 C 0.2447(12) -0.4485(14) 0.0793(3) 0.028(2) Uani 1 1 d U
H11A H 0.2161 -0.5319 0.0657 0.034 Uiso 1 1 calc R
H11B H 0.3293 -0.4737 0.0887 0.034 Uiso 1 1 calc R
C12 C 0.1641(10) -0.4409(13) 0.1029(2) 0.021(2) Uani 1 1 d U
C13 C 0.0985(10) -0.5076(13) 0.1438(2) 0.021(2) Uani 1 1 d U
C14 C 0.1082(11) -0.5974(14) 0.1723(3) 0.027(3) Uani 1 1 d U
C15 C 0.1825(11) -0.7147(14) 0.1782(3) 0.027(2) Uani 1 1 d U
H15 H 0.2368 -0.7446 0.1642 0.033 Uiso 1 1 calc R
C16 C 0.1805(12) -0.7911(14) 0.2041(3) 0.032(3) Uani 1 1 d U
H16 H 0.2284 -0.8801 0.2067 0.039 Uiso 1 1 calc R
C17 C 0.1123(9) -0.7483(12) 0.2279(2) 0.0162(19) Uani 1 1 d U
C18 C 0.0277(9) -0.6266(11) 0.2200(2) 0.0143(18) Uani 1 1 d U
H18 H -0.0300 -0.6002 0.2335 0.017 Uiso 1 1 calc R
C19 C 0.0273(9) -0.5456(12) 0.1931(2) 0.0177(19) Uani 1 1 d U
H19 H -0.0241 -0.4604 0.1889 0.021 Uiso 1 1 calc R
C20 C 0.1173(10) -0.8268(12) 0.2572(2) 0.016(2) Uani 1 1 d U
C21 C 0.2170(10) -0.9175(13) 0.2659(3) 0.025(2) Uani 1 1 d U
H21 H 0.2794 -0.9308 0.2530 0.030 Uiso 1 1 calc R
C22 C 0.2276(13) -0.9921(16) 0.2944(3) 0.034(3) Uani 1 1 d U
H22 H 0.2953 -1.0580 0.2997 0.041 Uiso 1 1 calc R
C23 C 0.1454(9) -0.9713(11) 0.3134(2) 0.0123(18) Uani 1 1 d U
H23 H 0.1569 -1.0120 0.3331 0.015 Uiso 1 1 calc R
C24 C 0.0314(12) -0.8792(16) 0.3023(3) 0.032(3) Uani 1 1 d U
H24 H -0.0351 -0.8701 0.3141 0.038 Uiso 1 1 calc R
C25 C 0.0262(14) -0.8104(18) 0.2752(3) 0.040(3) Uani 1 1 d U
H25 H -0.0431 -0.7490 0.2686 0.048 Uiso 1 1 calc R
C26 C 0.2075(10) -0.1371(12) -0.0602(2) 0.021(2) Uani 1 1 d U
C27 C 0.3249(10) -0.2215(12) -0.0523(2) 0.021(2) Uani 1 1 d U
C28 C 0.4344(9) -0.1837(12) -0.0340(2) 0.0199(19) Uani 1 1 d U
H28 H 0.4460 -0.0878 -0.0249 0.024 Uiso 1 1 calc R
C29 C 0.5243(10) -0.2936(13) -0.0297(2) 0.023(2) Uani 1 1 d U
C30 C 0.5111(13) -0.4362(17) -0.0430(3) 0.038(3) Uani 1 1 d U
H30 H 0.5755 -0.5084 -0.0398 0.045 Uiso 1 1 calc R
C31 C 0.3984(11) -0.4693(14) -0.0616(3) 0.028(2) Uani 1 1 d U
H31 H 0.3867 -0.5645 -0.0710 0.034 Uiso 1 1 calc R
C32 C 0.3092(9) -0.3653(13) -0.0659(2) 0.023(2) Uani 1 1 d U
C33 C 0.1272(11) -0.2425(14) -0.0833(3) 0.028(2) Uani 1 1 d U
C34 C 0.1440(14) -0.4920(17) -0.1051(3) 0.040(3) Uani 1 1 d U
H34A H 0.0684 -0.4560 -0.1171 0.060 Uiso 1 1 calc R
H34B H 0.1245 -0.5797 -0.0934 0.060 Uiso 1 1 calc R
H34C H 0.2054 -0.5193 -0.1185 0.060 Uiso 1 1 calc R
C35 C 0.1338(10) -0.1208(13) -0.0333(2) 0.022(2) Uani 1 1 d U
H35A H 0.1591 -0.0289 -0.0223 0.033 Uiso 1 1 calc R
H35B H 0.1501 -0.2071 -0.0199 0.033 Uiso 1 1 calc R
H35C H 0.0450 -0.1160 -0.0404 0.033 Uiso 1 1 calc R
C36 C 0.2171(11) 0.0213(14) -0.0738(3) 0.027(2) Uani 1 1 d U
H36A H 0.1336 0.0547 -0.0825 0.033 Uiso 1 1 calc R
H36B H 0.2477 0.0921 -0.0575 0.033 Uiso 1 1 calc R
C37 C 0.3025(10) 0.0250(12) -0.0977(2) 0.020(2) Uani 1 1 d U
C38 C 0.3728(9) -0.0296(12) -0.1393(2) 0.0170(19) Uani 1 1 d U
C39 C 0.3708(9) -0.1056(11) -0.1687(2) 0.0160(19) Uani 1 1 d U
C40 C 0.4664(11) -0.0811(13) -0.1862(2) 0.023(2) Uani 1 1 d U
H40 H 0.5302 -0.0131 -0.1789 0.028 Uiso 1 1 calc R
C41 C 0.4740(10) -0.1493(13) -0.2133(2) 0.022(2) Uani 1 1 d U
H41 H 0.5448 -0.1351 -0.2236 0.026 Uiso 1 1 calc R
C42 C 0.3710(10) -0.2449(13) -0.2265(2) 0.019(2) Uani 1 1 d U
C43 C 0.2702(10) -0.2601(12) -0.2082(2) 0.0196(19) Uani 1 1 d U
H43 H 0.1988 -0.3160 -0.2158 0.024 Uiso 1 1 calc R
C44 C 0.2754(9) -0.1948(12) -0.1800(2) 0.0179(18) Uani 1 1 d U
H44 H 0.2100 -0.2133 -0.1681 0.022 Uiso 1 1 calc R
C45 C 0.3732(11) -0.3228(13) -0.2552(2) 0.020(2) Uani 1 1 d U
C46 C 0.4360(10) -0.2676(13) -0.2763(2) 0.024(2) Uani 1 1 d U
H46 H 0.4818 -0.1778 -0.2725 0.029 Uiso 1 1 calc R
C47 C 0.4366(10) -0.3372(13) -0.3038(3) 0.027(2) Uani 1 1 d U
H47 H 0.4907 -0.3028 -0.3175 0.032 Uiso 1 1 calc R
C48 C 0.3521(9) -0.4669(11) -0.3121(2) 0.0137(18) Uani 1 1 d U
H48 H 0.3425 -0.5102 -0.3316 0.016 Uiso 1 1 calc R
C49 C 0.2888(10) -0.5191(12) -0.2888(2) 0.020(2) Uani 1 1 d U
H49 H 0.2374 -0.6049 -0.2922 0.024 Uiso 1 1 calc R
C50 C 0.2984(9) -0.4483(11) -0.2603(2) 0.0174(19) Uani 1 1 d U
H50 H 0.2543 -0.4864 -0.2448 0.021 Uiso 1 1 calc R
C51 C -0.3131(8) -1.8124(10) -0.56029(19) 0.0117(16) Uani 1 1 d U
C52 C -0.3011(8) -1.9532(10) -0.57860(18) 0.0093(15) Uani 1 1 d U
C53 C -0.2271(8) -1.9859(10) -0.60068(18) 0.0097(15) Uani 1 1 d U
H53 H -0.1770 -1.9109 -0.6082 0.012 Uiso 1 1 calc R
C54 C -0.2275(11) -2.1285(14) -0.6114(3) 0.027(2) Uani 1 1 d U
C55 C -0.3072(9) -2.2390(13) -0.6018(2) 0.0190(18) Uani 1 1 d U
H55 H -0.3101 -2.3356 -0.6107 0.023 Uiso 1 1 calc R
C56 C -0.3770(9) -2.2087(12) -0.5807(2) 0.022(2) Uani 1 1 d U
H56 H -0.4267 -2.2846 -0.5733 0.026 Uiso 1 1 calc R
C57 C -0.3777(9) -2.0612(11) -0.5689(2) 0.0149(17) Uani 1 1 d U
C58 C -0.4216(8) -1.8498(11) -0.5433(2) 0.0147(17) Uani 1 1 d U
C59 C -0.5368(11) -2.0862(15) -0.5327(3) 0.031(2) Uani 1 1 d U
H59A H -0.4990 -2.1798 -0.5247 0.046 Uiso 1 1 calc R
H59B H -0.6092 -2.1088 -0.5472 0.046 Uiso 1 1 calc R
H59C H -0.5627 -2.0268 -0.5161 0.046 Uiso 1 1 calc R
C60 C -0.1983(9) -1.7927(11) -0.5370(2) 0.0173(19) Uani 1 1 d U
H60A H -0.1889 -1.8807 -0.5238 0.026 Uiso 1 1 calc R
H60B H -0.2085 -1.7033 -0.5248 0.026 Uiso 1 1 calc R
H60C H -0.1244 -1.7816 -0.5474 0.026 Uiso 1 1 calc R
C61 C -0.3319(8) -1.6632(9) -0.57817(18) 0.0079(15) Uani 1 1 d U
H61A H -0.3464 -1.5814 -0.5641 0.009 Uiso 1 1 calc R
H61B H -0.2551 -1.6395 -0.5871 0.009 Uiso 1 1 calc R
C62 C -0.4385(8) -1.6700(10) -0.60263(18) 0.0088(15) Uani 1 1 d U
C63 C -0.5517(8) -1.6039(10) -0.64339(19) 0.0100(16) Uani 1 1 d U
C64 C -0.5807(8) -1.5227(9) -0.67096(17) 0.0059(14) Uani 1 1 d U
C65 C -0.5158(9) -1.3891(12) -0.6752(2) 0.0225(19) Uani 1 1 d U
H65 H -0.4622 -1.3467 -0.6590 0.027 Uiso 1 1 calc R
C66 C -0.5316(11) -1.3194(13) -0.7036(2) 0.026(2) Uani 1 1 d U
H66 H -0.4810 -1.2368 -0.7076 0.031 Uiso 1 1 calc R
C67 C -0.6185(8) -1.3702(12) -0.7251(2) 0.0118(17) Uani 1 1 d U
C68 C -0.6915(10) -1.4936(12) -0.7202(2) 0.021(2) Uani 1 1 d U
H68 H -0.7530 -1.5275 -0.7356 0.026 Uiso 1 1 calc R
C69 C -0.6741(9) -1.5661(12) -0.6931(2) 0.0176(19) Uani 1 1 d U
H69 H -0.7268 -1.6471 -0.6894 0.021 Uiso 1 1 calc R
C70 C -0.6333(9) -1.2937(11) -0.7552(2) 0.0131(19) Uani 1 1 d U
C71 C -0.5423(9) -1.2116(12) -0.7660(2) 0.021(2) Uani 1 1 d U
H71 H -0.4648 -1.2020 -0.7538 0.025 Uiso 1 1 calc R
C72 C -0.5574(9) -1.1419(11) -0.7937(2) 0.0168(18) Uani 1 1 d U
H72 H -0.4911 -1.0907 -0.8012 0.020 Uiso 1 1 calc R
C73 C -0.6776(9) -1.1505(13) -0.8104(2) 0.018(2) Uani 1 1 d U
H73 H -0.6932 -1.0922 -0.8281 0.022 Uiso 1 1 calc R
C74 C -0.7654(8) -1.2318(11) -0.8029(2) 0.0130(17) Uani 1 1 d U
H74 H -0.8399 -1.2449 -0.8161 0.016 Uiso 1 1 calc R
C75 C -0.7484(9) -1.3015(10) -0.7744(2) 0.0125(16) Uani 1 1 d U
H75 H -0.8155 -1.3553 -0.7678 0.015 Uiso 1 1 calc R
C76 C -0.2292(8) -1.9841(10) -0.43970(19) 0.0117(16) Uani 1 1 d U
C77 C -0.1181(8) -1.8998(10) -0.44782(19) 0.0132(17) Uani 1 1 d U
C78 C -0.0321(8) -1.9344(12) -0.4670(2) 0.0169(18) Uani 1 1 d U
H78 H -0.0343 -2.0283 -0.4770 0.020 Uiso 1 1 calc R
C79 C 0.0583(10) -1.8285(13) -0.4714(2) 0.023(2) Uani 1 1 d U
C80 C 0.0588(9) -1.6869(12) -0.4579(2) 0.0183(19) Uani 1 1 d U
H80 H 0.1205 -1.6161 -0.4616 0.022 Uiso 1 1 calc R
C81 C -0.0295(10) -1.6492(13) -0.4393(2) 0.027(2) Uani 1 1 d U
H81 H -0.0307 -1.5526 -0.4305 0.032 Uiso 1 1 calc R
C82 C -0.1154(9) -1.7561(12) -0.4340(2) 0.0171(17) Uani 1 1 d U
C83 C -0.2790(8) -1.8779(11) -0.41685(19) 0.0127(16) Uani 1 1 d U
C84 C -0.2317(11) -1.6176(14) -0.3979(3) 0.028(2) Uani 1 1 d U
H84A H -0.3015 -1.6351 -0.3863 0.042 Uiso 1 1 calc R
H84B H -0.2499 -1.5314 -0.4112 0.042 Uiso 1 1 calc R
H84C H -0.1566 -1.5976 -0.3840 0.042 Uiso 1 1 calc R
C85 C -0.3285(9) -1.9983(12) -0.4673(2) 0.020(2) Uani 1 1 d U
H85A H -0.3244 -1.9108 -0.4804 0.030 Uiso 1 1 calc R
H85B H -0.4109 -2.0041 -0.4606 0.030 Uiso 1 1 calc R
H85C H -0.3131 -2.0891 -0.4786 0.030 Uiso 1 1 calc R
C86 C -0.1957(8) -2.1395(10) -0.42534(19) 0.0096(16) Uani 1 1 d U
H86A H -0.2702 -2.1791 -0.4173 0.012 Uiso 1 1 calc R
H86B H -0.1767 -2.2081 -0.4416 0.012 Uiso 1 1 calc R
C87 C -0.0922(9) -2.1451(11) -0.4013(2) 0.0141(18) Uani 1 1 d U
C88 C 0.0153(9) -2.0871(12) -0.3594(2) 0.0154(18) Uani 1 1 d U
C89 C 0.0505(8) -2.0190(11) -0.3301(2) 0.0128(19) Uani 1 1 d U
C90 C 0.1637(10) -2.0337(13) -0.3137(2) 0.022(2) Uani 1 1 d U
H90 H 0.2264 -2.0940 -0.3207 0.027 Uiso 1 1 calc R
C91 C 0.1847(10) -1.9588(13) -0.2868(2) 0.023(2) Uani 1 1 d U
H91 H 0.2634 -1.9701 -0.2753 0.027 Uiso 1 1 calc R
C92 C 0.1002(8) -1.8699(11) -0.27570(19) 0.0089(16) Uani 1 1 d U
C93 C -0.0163(9) -1.8499(11) -0.2917(2) 0.0151(18) Uani 1 1 d U
H93 H -0.0748 -1.7853 -0.2842 0.018 Uiso 1 1 calc R
C94 C -0.0478(9) -1.9262(11) -0.3194(2) 0.0157(17) Uani 1 1 d U
H94 H -0.1279 -1.9181 -0.3304 0.019 Uiso 1 1 calc R
C95 C 0.1237(8) -1.7937(10) -0.24566(19) 0.0077(16) Uani 1 1 d U
C96 C 0.2330(9) -1.8264(11) -0.2250(2) 0.0140(18) Uani 1 1 d U
H96 H 0.2917 -1.8972 -0.2304 0.017 Uiso 1 1 calc R
C97 C 0.2533(9) -1.7541(12) -0.1967(2) 0.0176(19) Uani 1 1 d U
H97 H 0.3210 -1.7821 -0.1824 0.021 Uiso 1 1 calc R
C98 C 0.1783(9) -1.6495(12) -0.1908(2) 0.018(2) Uani 1 1 d U
H98 H 0.1977 -1.5963 -0.1725 0.022 Uiso 1 1 calc R
C99 C 0.0693(11) -1.6075(14) -0.2094(3) 0.028(3) Uani 1 1 d U
H99 H 0.0140 -1.5337 -0.2036 0.034 Uiso 1 1 calc R
C100 C 0.0489(11) -1.6806(14) -0.2366(3) 0.026(2) Uani 1 1 d U
H100 H -0.0213 -1.6518 -0.2501 0.031 Uiso 1 1 calc R

loop_
_atom_site_aniso_label
_atom_site_aniso_U_11
_atom_site_aniso_U_22
_atom_site_aniso_U_33
_atom_site_aniso_U_23
_atom_site_aniso_U_13
_atom_site_aniso_U_12
Br1 0.0712(10) 0.0500(8) 0.0205(6) -0.0154(5) 0.0122(6) -0.0398(7)
Br2 0.0432(8) 0.0337(7) 0.0305(7) 0.0073(5) -0.0004(5) 0.0093(5)
Br3 0.0430(7) 0.0442(7) 0.0180(5) -0.0141(4) 0.0009(5) 0.0251(6)
Br4 0.0302(5) 0.0282(6) 0.0268(6) 0.0073(4) 0.0125(4) -0.0068(5)
O1 0.039(2) 0.039(2) 0.038(2) 0.0010(10) 0.0034(10) -0.0011(10)
O2 0.0166(16) 0.0142(16) 0.0135(15) 0.0008(9) 0.0019(9) -0.0008(9)
O3 0.035(2) 0.035(2) 0.034(2) -0.0001(10) 0.0046(10) -0.0011(10)
O4 0.0142(15) 0.0136(15) 0.0138(15) -0.0009(9) 0.0002(9) -0.0002(9)
O5 0.0253(18) 0.0256(18) 0.0234(17) 0.0004(10) 0.0038(10) 0.0018(10)
O6 0.0138(15) 0.0124(15) 0.0122(15) 0.0010(9) 0.0008(9) -0.0004(9)
O7 0.0241(17) 0.0236(17) 0.0240(17) -0.0001(10) 0.0035(10) 0.0013(10)
O8 0.0163(16) 0.0148(16) 0.0150(16) -0.0001(9) 0.0025(9) 0.0004(9)
N1 0.028(2) 0.028(2) 0.027(2) 0.0010(10) 0.0033(10) 0.0004(10)
N2 0.023(2) 0.023(2) 0.022(2) 0.0007(10) 0.0023(10) -0.0003(10)
N3 0.030(2) 0.029(2) 0.029(2) 0.0008(10) 0.0035(10) -0.0003(10)
N4 0.028(2) 0.027(2) 0.027(2) -0.0005(10) 0.0024(10) 0.0002(10)
N5 0.034(2) 0.035(3) 0.033(2) -0.0001(10) 0.0042(10) -0.0007(10)
N6 0.038(3) 0.039(3) 0.038(3) -0.0003(10) 0.0050(10) -0.0016(10)
N7 0.0142(17) 0.0149(17) 0.0132(17) 0.0012(9) 0.0022(10) -0.0004(10)
N8 0.0166(17) 0.0162(17) 0.0155(17) 0.0011(10) 0.0022(10) -0.0005(10)
N9 0.0120(16) 0.0114(17) 0.0107(16) 0.0017(9) 0.0018(10) 0.0003(9)
N10 0.0195(18) 0.0182(18) 0.0181(18) -0.0006(10) 0.0021(10) 0.0006(10)
N11 0.029(2) 0.029(2) 0.028(2) -0.0010(10) 0.0036(10) 0.0011(10)
N12 0.023(2) 0.023(2) 0.022(2) -0.0015(10) 0.0030(10) 0.0014(10)
C1 0.017(2) 0.017(2) 0.017(2) -0.0001(10) 0.0019(10) 0.0000(10)
C2 0.0162(19) 0.015(2) 0.0156(19) 0.0005(10) 0.0016(10) 0.0003(10)
C3 0.021(2) 0.020(2) 0.019(2) -0.0003(10) 0.0028(10) -0.0005(10)
C4 0.020(2) 0.020(2) 0.020(2) 0.0003(10) 0.0028(10) -0.0009(10)
C5 0.024(2) 0.023(2) 0.023(2) -0.0003(10) 0.0035(10) -0.0006(10)
C6 0.030(3) 0.030(3) 0.030(3) 0.0005(10) 0.0045(10) 0.0012(10)
C7 0.020(2) 0.020(2) 0.020(2) 0.0009(10) 0.0025(10) 0.0005(10)
C8 0.023(2) 0.024(2) 0.023(2) 0.0009(10) 0.0023(10) -0.0011(10)
C9 0.040(3) 0.041(3) 0.040(3) 0.0008(10) 0.0052(11) 0.0006(10)
C10 0.025(2) 0.023(2) 0.023(2) -0.0001(10) 0.0034(10) -0.0004(10)
C11 0.028(3) 0.028(3) 0.028(3) -0.0002(10) 0.0032(10) -0.0004(10)
C12 0.022(2) 0.020(2) 0.020(2) 0.0003(10) 0.0022(10) -0.0009(10)
C13 0.022(2) 0.021(2) 0.021(2) -0.0002(10) 0.0020(10) -0.0007(10)
C14 0.028(3) 0.027(3) 0.027(3) 0.0001(10) 0.0036(10) -0.0001(10)
C15 0.028(2) 0.027(2) 0.027(2) 0.0000(10) 0.0037(10) 0.0007(10)
C16 0.033(3) 0.032(3) 0.032(3) 0.0002(10) 0.0044(10) 0.0007(10)
C17 0.017(2) 0.016(2) 0.015(2) 0.0000(10) 0.0016(10) -0.0005(10)
C18 0.014(2) 0.014(2) 0.014(2) -0.0002(10) 0.0014(10) -0.0001(10)
C19 0.018(2) 0.018(2) 0.017(2) 0.0005(10) 0.0020(10) -0.0004(10)
C20 0.017(2) 0.016(2) 0.016(2) 0.0001(10) 0.0016(10) -0.0008(10)
C21 0.025(3) 0.025(3) 0.025(2) 0.0008(10) 0.0032(10) 0.0004(10)
C22 0.034(3) 0.034(3) 0.034(3) 0.0010(10) 0.0042(10) 0.0000(10)
C23 0.0130(19) 0.013(2) 0.0112(19) 0.0011(10) 0.0007(10) -0.0006(10)
C24 0.032(3) 0.032(3) 0.031(3) -0.0002(10) 0.0040(10) 0.0007(10)
C25 0.040(3) 0.040(3) 0.039(3) 0.0000(10) 0.0051(11) 0.0007(10)
C26 0.021(2) 0.021(2) 0.020(2) 0.0001(10) 0.0031(10) 0.0000(10)
C27 0.021(2) 0.021(2) 0.021(2) 0.0004(10) 0.0036(10) 0.0002(10)
C28 0.020(2) 0.020(2) 0.019(2) 0.0002(10) 0.0027(10) -0.0003(10)
C29 0.023(2) 0.022(2) 0.022(2) 0.0003(10) 0.0023(10) 0.0002(10)
C30 0.038(3) 0.037(3) 0.038(3) 0.0003(10) 0.0045(10) 0.0004(10)
C31 0.029(2) 0.028(2) 0.029(2) -0.0003(10) 0.0039(10) 0.0000(10)
C32 0.024(2) 0.023(2) 0.023(2) 0.0003(10) 0.0033(10) -0.0006(10)
C33 0.029(3) 0.028(3) 0.028(2) 0.0002(10) 0.0039(10) -0.0010(10)
C34 0.040(3) 0.040(3) 0.039(3) -0.0010(10) 0.0055(11) 0.0000(10)
C35 0.022(2) 0.022(2) 0.022(2) 0.0001(10) 0.0030(10) 0.0004(10)
C36 0.028(2) 0.027(2) 0.027(2) 0.0002(10) 0.0038(10) -0.0006(10)
C37 0.021(2) 0.020(2) 0.020(2) 0.0005(10) 0.0015(10) -0.0009(10)
C38 0.017(2) 0.017(2) 0.017(2) 0.0010(10) 0.0019(10) -0.0001(10)
C39 0.016(2) 0.016(2) 0.016(2) 0.0008(10) 0.0021(10) 0.0001(10)
C40 0.023(2) 0.023(2) 0.024(2) -0.0003(10) 0.0024(10) -0.0007(10)
C41 0.021(2) 0.022(2) 0.022(2) 0.0000(10) 0.0024(10) -0.0002(10)
C42 0.019(2) 0.019(2) 0.019(2) 0.0007(10) 0.0018(10) -0.0004(10)
C43 0.020(2) 0.019(2) 0.020(2) -0.0001(10) 0.0026(10) 0.0000(10)
C44 0.018(2) 0.018(2) 0.018(2) 0.0005(10) 0.0025(10) -0.0004(10)
C45 0.020(2) 0.020(2) 0.021(2) -0.0002(10) 0.0019(10) -0.0001(10)
C46 0.024(2) 0.024(2) 0.024(2) 0.0006(10) 0.0026(10) -0.0005(10)
C47 0.027(2) 0.026(2) 0.027(2) 0.0005(10) 0.0034(10) -0.0001(10)
C48 0.014(2) 0.014(2) 0.014(2) -0.0001(10) 0.0008(10) 0.0000(10)
C49 0.020(2) 0.020(2) 0.020(2) 0.0000(10) 0.0029(10) -0.0002(10)
C50 0.017(2) 0.017(2) 0.018(2) -0.0001(10) 0.0026(10) 0.0001(10)
C51 0.0119(18) 0.0113(18) 0.0119(18) 0.0000(10) 0.0013(10) 0.0009(10)
C52 0.0095(17) 0.0090(17) 0.0093(17) 0.0001(10) 0.0003(10) -0.0008(10)
C53 0.0095(17) 0.0100(17) 0.0094(17) -0.0007(10) 0.0006(10) 0.0007(10)
C54 0.028(2) 0.027(3) 0.027(2) 0.0001(10) 0.0019(10) 0.0002(10)
C55 0.020(2) 0.018(2) 0.019(2) -0.0005(10) 0.0011(10) 0.0006(10)
C56 0.022(2) 0.021(2) 0.022(2) 0.0004(10) 0.0010(10) -0.0009(10)
C57 0.0147(19) 0.0146(19) 0.0152(19) 0.0011(10) 0.0016(10) -0.0002(10)
C58 0.0146(19) 0.0152(19) 0.0145(19) 0.0008(10) 0.0021(10) 0.0010(10)
C59 0.031(3) 0.031(3) 0.030(3) 0.0008(10) 0.0035(10) -0.0010(10)
C60 0.018(2) 0.017(2) 0.017(2) -0.0006(10) 0.0011(10) -0.0002(10)
C61 0.0082(17) 0.0078(17) 0.0074(17) 0.0003(10) 0.0003(10) 0.0009(10)
C62 0.0092(17) 0.0083(18) 0.0089(17) 0.0001(10) 0.0016(10) 0.0013(10)
C63 0.0107(18) 0.0097(18) 0.0093(18) -0.0002(10) 0.0000(10) 0.0005(10)
C64 0.0066(16) 0.0057(16) 0.0054(16) -0.0001(9) 0.0001(10) 0.0000(10)
C65 0.022(2) 0.022(2) 0.023(2) 0.0003(10) 0.0017(10) -0.0001(10)
C66 0.026(2) 0.025(2) 0.025(2) 0.0008(10) 0.0021(10) -0.0008(10)
C67 0.0127(18) 0.0115(19) 0.0111(18) -0.0002(10) 0.0015(10) -0.0001(10)
C68 0.021(2) 0.021(2) 0.021(2) 0.0002(10) 0.0023(10) -0.0001(10)
C69 0.017(2) 0.018(2) 0.018(2) 0.0003(10) 0.0025(10) -0.0006(10)
C70 0.014(2) 0.013(2) 0.013(2) 0.0002(10) 0.0017(10) 0.0001(10)
C71 0.020(2) 0.021(2) 0.021(2) 0.0006(10) 0.0023(10) 0.0002(10)
C72 0.017(2) 0.017(2) 0.016(2) 0.0010(10) 0.0018(10) 0.0001(10)
C73 0.019(2) 0.018(2) 0.018(2) 0.0002(10) 0.0025(10) 0.0003(10)
C74 0.0132(19) 0.0130(19) 0.0124(18) -0.0004(10) -0.0002(10) 0.0005(10)
C75 0.0128(18) 0.0124(18) 0.0121(18) 0.0002(10) 0.0009(10) -0.0009(10)
C76 0.0119(18) 0.0115(18) 0.0114(18) -0.0001(10) 0.0006(10) 0.0002(10)
C77 0.0131(18) 0.0134(19) 0.0130(18) 0.0004(10) 0.0005(10) -0.0004(10)
C78 0.017(2) 0.017(2) 0.017(2) -0.0003(10) 0.0021(10) -0.0002(10)
C79 0.023(2) 0.022(2) 0.023(2) 0.0003(10) 0.0023(10) -0.0002(10)
C80 0.019(2) 0.018(2) 0.018(2) 0.0002(10) 0.0023(10) -0.0008(10)
C81 0.027(2) 0.026(2) 0.027(2) 0.0001(10) 0.0022(10) -0.0007(10)
C82 0.0175(19) 0.0167(19) 0.0168(19) 0.0003(10) 0.0012(10) 0.0003(10)
C83 0.0130(18) 0.0124(18) 0.0126(18) 0.0002(10) 0.0009(10) 0.0008(10)
C84 0.028(2) 0.028(2) 0.027(2) -0.0008(10) 0.0033(10) -0.0001(10)
C85 0.020(2) 0.020(2) 0.020(2) -0.0001(10) 0.0023(10) -0.0007(10)
C86 0.0098(18) 0.0094(18) 0.0098(18) 0.0001(10) 0.0017(10) -0.0001(10)
C87 0.0148(19) 0.014(2) 0.0136(19) 0.0002(10) 0.0026(10) 0.0003(10)
C88 0.016(2) 0.016(2) 0.015(2) 0.0007(10) 0.0029(10) 0.0001(10)
C89 0.014(2) 0.013(2) 0.012(2) 0.0005(10) 0.0018(10) -0.0005(10)
C90 0.022(2) 0.022(2) 0.023(2) 0.0000(10) 0.0034(10) 0.0007(10)
C91 0.022(2) 0.023(2) 0.023(2) -0.0001(10) 0.0023(10) 0.0011(10)
C92 0.0093(18) 0.0085(18) 0.0089(18) 0.0010(10) 0.0017(10) -0.0005(10)
C93 0.015(2) 0.016(2) 0.0146(19) -0.0002(10) 0.0015(10) 0.0010(10)
C94 0.0157(19) 0.0156(19) 0.0157(19) 0.0005(10) 0.0022(10) 0.0000(10)
C95 0.0081(18) 0.0073(18) 0.0076(18) 0.0008(9) 0.0006(10) 0.0000(10)
C96 0.0144(19) 0.0144(19) 0.0134(19) -0.0002(10) 0.0019(10) 0.0015(10)
C97 0.018(2) 0.018(2) 0.017(2) -0.0002(10) 0.0017(10) -0.0004(10)
C98 0.019(2) 0.018(2) 0.018(2) -0.0001(10) 0.0028(10) -0.0007(10)
C99 0.028(3) 0.029(3) 0.028(3) -0.0005(10) 0.0031(10) 0.0004(10)
C100 0.026(3) 0.026(3) 0.026(2) -0.0004(10) 0.0024(10) 0.0006(10)

loop_
_atom_type_symbol
_atom_type_description
_atom_type_scat_dispersion_real
_atom_type_scat_dispersion_imag
_atom_type_scat_source
C C 0.0033 0.0016 'International Tables Vol C Tables 4.2.6.8 and 6.1.1.4'
H H 0.0000 0.0000 'International Tables Vol C Tables 4.2.6.8 and 6.1.1.4'
N N 0.0061 0.0033 'International Tables Vol C Tables 4.2.6.8 and 6.1.1.4'
O O 0.0106 0.0060 'International Tables Vol C Tables 4.2.6.8 and 6.1.1.4'
Br Br -0.2901 2.4595 'International Tables Vol C Tables 4.2.6.8 and 6.1.1.4'

loop_
_geom_angle_atom_site_label_1
_geom_angle_atom_site_label_2
_geom_angle_atom_site_label_3
_geom_angle
C12 O2 C13 99.3(8)
C38 O4 C37 102.8(7)
C62 O6 C63 106.5(7)
C87 O8 C88 102.7(7)
C8 N1 C7 108.9(10)
C8 N1 C9 124.4(11)
C7 N1 C9 126.7(10)
C12 N2 N3 106.5(9)
C13 N3 N2 104.2(9)
C33 N4 C32 111.0(10)
C33 N4 C34 118.5(10)
C32 N4 C34 130.4(11)
C37 N5 N6 108.5(11)
C38 N6 N5 107.7(11)
C57 N7 C58 111.9(8)
C57 N7 C59 123.6(9)
C58 N7 C59 124.5(9)
C62 N8 N9 104.4(7)
C63 N9 N8 108.4(7)
C83 N10 C82 112.0(8)
C83 N10 C84 126.5(8)
C82 N10 C84 121.5(9)
C87 N11 N12 106.7(9)
C88 N12 N11 105.5(8)
C2 C1 C11 115.9(8)
C2 C1 C8 99.8(8)
C11 C1 C8 111.3(9)
C2 C1 C10 110.5(8)
C11 C1 C10 111.0(9)
C8 C1 C10 107.6(8)
C7 C2 C3 118.9(9)
C7 C2 C1 111.7(8)
C3 C2 C1 129.3(9)
C2 C3 C4 113.8(9)
C2 C3 H3 123.1
C4 C3 H3 123.1
C5 C4 C3 126.3(11)
C5 C4 Br1 120.4(9)
C3 C4 Br1 113.1(8)
C4 C5 C6 121.4(11)
C4 C5 H5 119.3
C6 C5 H5 119.3
C7 C6 C5 112.3(11)
C7 C6 H6 123.8
C5 C6 H6 123.8
C6 C7 C2 127.0(11)
C6 C7 N1 124.0(10)
C2 C7 N1 108.9(9)
O1 C8 N1 122.2(11)
O1 C8 C1 127.7(11)
N1 C8 C1 110.1(10)
N1 C9 H9A 109.5
N1 C9 H9B 109.5
H9A C9 H9B 109.5
N1 C9 H9C 109.5
H9A C9 H9C 109.5
H9B C9 H9C 109.5
C1 C10 H10A 109.5
C1 C10 H10B 109.5
H10A C10 H10B 109.5
C1 C10 H10C 109.5
H10A C10 H10C 109.5
H10B C10 H10C 109.5
C12 C11 C1 116.5(10)
C12 C11 H11A 108.2
C1 C11 H11A 108.2
C12 C11 H11B 108.2
C1 C11 H11B 108.2
H11A C11 H11B 107.3
N2 C12 O2 114.8(9)
N2 C12 C11 130.4(11)
O2 C12 C11 114.5(10)
N3 C13 O2 114.5(9)
N3 C13 C14 132.4(11)
O2 C13 C14 112.1(9)
C15 C14 C19 122.1(11)
C15 C14 C13 124.8(11)
C19 C14 C13 113.2(10)
C14 C15 C16 120.0(11)
C14 C15 H15 120.0
C16 C15 H15 120.0
C15 C16 C17 124.8(12)
C15 C16 H16 117.6
C17 C16 H16 117.6
C16 C17 C18 113.3(9)
C16 C17 C20 124.6(10)
C18 C17 C20 121.9(9)
C19 C18 C17 122.3(9)
C19 C18 H18 118.8
C17 C18 H18 118.8
C18 C19 C14 116.8(9)
C18 C19 H19 121.6
C14 C19 H19 121.6
C25 C20 C21 120.0(11)
C25 C20 C17 121.5(11)
C21 C20 C17 118.5(9)
C20 C21 C22 120.5(11)
C20 C21 H21 119.8
C22 C21 H21 119.8
C23 C22 C21 121.3(12)
C23 C22 H22 119.3
C21 C22 H22 119.3
C22 C23 C24 117.0(10)
C22 C23 H23 121.5
C24 C23 H23 121.5
C25 C24 C23 119.0(11)
C25 C24 H24 120.5
C23 C24 H24 120.5
C24 C25 C20 121.8(14)
C24 C25 H25 119.1
C20 C25 H25 119.1
C27 C26 C35 112.2(9)
C27 C26 C36 117.4(9)
C35 C26 C36 106.7(9)
C27 C26 C33 104.0(9)
C35 C26 C33 105.9(9)
C36 C26 C33 110.1(9)
C28 C27 C32 121.1(10)
C28 C27 C26 131.2(10)
C32 C27 C26 107.6(9)
C29 C28 C27 116.4(10)
C29 C28 H28 121.8
C27 C28 H28 121.8
C28 C29 C30 123.4(11)
C28 C29 Br2 118.5(8)
C30 C29 Br2 118.1(9)
C29 C30 C31 118.1(12)
C29 C30 H30 120.9
C31 C30 H30 120.9
C32 C31 C30 119.6(12)
C32 C31 H31 120.2
C30 C31 H31 120.2
C31 C32 N4 128.0(11)
C31 C32 C27 121.3(10)
N4 C32 C27 110.7(10)
O3 C33 N4 126.3(11)
O3 C33 C26 127.3(11)
N4 C33 C26 106.2(9)
N4 C34 H34A 109.5
N4 C34 H34B 109.5
H34A C34 H34B 109.5
N4 C34 H34C 109.5
H34A C34 H34C 109.5
H34B C34 H34C 109.5
C26 C35 H35A 109.5
C26 C35 H35B 109.5
H35A C35 H35B 109.5
C26 C35 H35C 109.5
H35A C35 H35C 109.5
H35B C35 H35C 109.5
C37 C36 C26 112.2(10)
C37 C36 H36A 109.2
C26 C36 H36A 109.2
C37 C36 H36B 109.2
C26 C36 H36B 109.2
H36A C36 H36B 107.9
N5 C37 O4 108.9(10)
N5 C37 C36 131.0(11)
O4 C37 C36 120.1(9)
N6 C38 O4 112.0(9)
N6 C38 C39 132.2(10)
O4 C38 C39 115.7(8)
C44 C39 C40 118.2(9)
C44 C39 C38 122.0(9)
C40 C39 C38 119.7(9)
C41 C40 C39 123.8(11)
C41 C40 H40 118.1
C39 C40 H40 118.1
C40 C41 C42 119.3(10)
C40 C41 H41 120.4
C42 C41 H41 120.4
C43 C42 C45 122.9(10)
C43 C42 C41 114.7(9)
C45 C42 C41 122.4(9)
C44 C43 C42 121.6(9)
C44 C43 H43 119.2
C42 C43 H43 119.2
C39 C44 C43 122.1(9)
C39 C44 H44 118.9
C43 C44 H44 118.9
C46 C45 C50 121.5(10)
C46 C45 C42 120.9(11)
C50 C45 C42 117.3(10)
C45 C46 C47 121.8(11)
C45 C46 H46 119.1
C47 C46 H46 119.1
C46 C47 C48 120.2(10)
C46 C47 H47 119.9
C48 C47 H47 119.9
C49 C48 C47 114.6(9)
C49 C48 H48 122.7
C47 C48 H48 122.7
C48 C49 C50 122.2(10)
C48 C49 H49 118.9
C50 C49 H49 118.9
C45 C50 C49 119.2(9)
C45 C50 H50 120.4
C49 C50 H50 120.4
C58 C51 C52 102.2(7)
C58 C51 C60 107.5(7)
C52 C51 C60 110.3(7)
C58 C51 C61 112.7(7)
C52 C51 C61 116.6(7)
C60 C51 C61 107.2(7)
C53 C52 C57 120.2(8)
C53 C52 C51 131.3(8)
C57 C52 C51 108.4(7)
C54 C53 C52 118.3(9)
C54 C53 H53 120.8
C52 C53 H53 120.8
C53 C54 C55 121.5(11)
C53 C54 Br3 119.5(9)
C55 C54 Br3 119.0(9)
C56 C55 C54 120.2(11)
C56 C55 H55 119.9
C54 C55 H55 119.9
C55 C56 C57 119.4(10)
C55 C56 H56 120.3
C57 C56 H56 120.3
N7 C57 C52 109.6(8)
N7 C57 C56 130.3(9)
C52 C57 C56 120.1(9)
O5 C58 N7 125.8(9)
O5 C58 C51 126.9(9)
N7 C58 C51 106.8(8)
N7 C59 H59A 109.5
N7 C59 H59B 109.5
H59A C59 H59B 109.5
N7 C59 H59C 109.5
H59A C59 H59C 109.5
H59B C59 H59C 109.5
C51 C60 H60A 109.5
C51 C60 H60B 109.5
H60A C60 H60B 109.5
C51 C60 H60C 109.5
H60A C60 H60C 109.5
H60B C60 H60C 109.5
C62 C61 C51 112.5(7)
C62 C61 H61A 109.1
C51 C61 H61A 109.1
C62 C61 H61B 109.1
C51 C61 H61B 109.1
H61A C61 H61B 107.8
O6 C62 N8 111.1(8)
O6 C62 C61 119.7(8)
N8 C62 C61 129.1(8)
N9 C63 O6 109.5(7)
N9 C63 C64 130.8(8)
O6 C63 C64 119.6(7)
C69 C64 C65 118.5(8)
C69 C64 C63 122.6(8)
C65 C64 C63 118.8(8)
C66 C65 C64 119.1(9)
C66 C65 H65 120.5
C64 C65 H65 120.5
C67 C66 C65 119.8(10)
C67 C66 H66 120.1
C65 C66 H66 120.1
C66 C67 C68 121.3(10)
C66 C67 C70 118.6(9)
C68 C67 C70 120.1(9)
C69 C68 C67 119.7(10)
C69 C68 H68 120.2
C67 C68 H68 120.2
C68 C69 C64 120.8(10)
C68 C69 H69 119.6
C64 C69 H69 119.6
C71 C70 C75 115.5(8)
C71 C70 C67 123.9(9)
C75 C70 C67 120.6(8)
C70 C71 C72 123.2(10)
C70 C71 H71 118.4
C72 C71 H71 118.4
C71 C72 C73 116.7(9)
C71 C72 H72 121.7
C73 C72 H72 121.7
C74 C73 C72 124.0(10)
C74 C73 H73 118.0
C72 C73 H73 118.0
C73 C74 C75 117.9(9)
C73 C74 H74 121.1
C75 C74 H74 121.1
C74 C75 C70 122.1(8)
C74 C75 H75 118.9
C70 C75 H75 118.9
C77 C76 C83 102.0(7)
C77 C76 C85 110.6(7)
C83 C76 C85 108.3(7)
C77 C76 C86 113.2(7)
C83 C76 C86 111.1(7)
C85 C76 C86 111.3(7)
C78 C77 C82 119.5(9)
C78 C77 C76 131.4(9)
C82 C77 C76 108.9(8)
C77 C78 C79 118.5(9)
C77 C78 H78 120.7
C79 C78 H78 120.7
C78 C79 C80 121.2(9)
C78 C79 Br4 120.5(8)
C80 C79 Br4 118.4(8)
C81 C80 C79 120.8(10)
C81 C80 H80 119.6
C79 C80 H80 119.6
C82 C81 C80 117.8(10)
C82 C81 H81 121.1
C80 C81 H81 121.1
C81 C82 N10 129.7(10)
C81 C82 C77 122.2(9)
N10 C82 C77 108.2(8)
O7 C83 N10 126.7(9)
O7 C83 C76 124.6(9)
N10 C83 C76 108.5(7)
N10 C84 H84A 109.5
N10 C84 H84B 109.5
H84A C84 H84B 109.5
N10 C84 H84C 109.5
H84A C84 H84C 109.5
H84B C84 H84C 109.5
C76 C85 H85A 109.5
C76 C85 H85B 109.5
H85A C85 H85B 109.5
C76 C85 H85C 109.5
H85A C85 H85C 109.5
H85B C85 H85C 109.5
C87 C86 C76 117.1(8)
C87 C86 H86A 108.0
C76 C86 H86A 108.0
C87 C86 H86B 108.0
C76 C86 H86B 108.0
H86A C86 H86B 107.3
N11 C87 O8 113.3(9)
N11 C87 C86 128.3(9)
O8 C87 C86 118.1(8)
N12 C88 O8 111.5(8)
N12 C88 C89 125.7(9)
O8 C88 C89 122.8(8)
C90 C89 C88 124.7(9)
C90 C89 C94 121.4(9)
C88 C89 C94 113.9(8)
C89 C90 C91 118.1(10)
C89 C90 H90 121.0
C91 C90 H90 121.0
C92 C91 C90 124.1(10)
C92 C91 H91 118.0
C90 C91 H91 118.0
C91 C92 C93 120.1(9)
C91 C92 C95 123.0(8)
C93 C92 C95 116.8(8)
C92 C93 C94 119.9(9)
C92 C93 H93 120.0
C94 C93 H93 120.0
C93 C94 C89 116.4(9)
C93 C94 H94 121.8
C89 C94 H94 121.8
C100 C95 C96 115.1(8)
C100 C95 C92 123.4(9)
C96 C95 C92 121.4(8)
C97 C96 C95 120.6(9)
C97 C96 H96 119.7
C95 C96 H96 119.7
C98 C97 C96 118.7(10)
C98 C97 H97 120.6
C96 C97 H97 120.6
C97 C98 C99 125.2(10)
C97 C98 H98 117.4
C99 C98 H98 117.4
C100 C99 C98 115.4(11)
C100 C99 H99 122.3
C98 C99 H99 122.3
C99 C100 C95 124.6(11)
C99 C100 H100 117.7
C95 C100 H100 117.7

loop_
_geom_bond_atom_site_label_1
_geom_bond_atom_site_label_2
_geom_bond_distance
Br1 C4 1.955(11)
Br2 C29 1.912(11)
Br3 C54 1.907(12)
Br4 C79 1.879(11)
O1 C8 1.228(15)
O2 C12 1.391(13)
O2 C13 1.400(12)
O3 C33 1.174(15)
O4 C38 1.358(12)
O4 C37 1.395(12)
O5 C58 1.194(12)
O6 C62 1.329(11)
O6 C63 1.364(11)
O7 C83 1.234(12)
O8 C87 1.356(11)
O8 C88 1.397(12)
N1 C8 1.380(15)
N1 C7 1.421(15)
N1 C9 1.459(17)
N2 C12 1.238(15)
N2 N3 1.464(13)
N3 C13 1.266(15)
N4 C33 1.388(16)
N4 C32 1.418(14)
N4 C34 1.461(17)
N5 C37 1.257(15)
N5 N6 1.379(15)
N6 C38 1.228(16)
N7 C57 1.379(12)
N7 C58 1.384(12)
N7 C59 1.475(14)
N8 C62 1.337(12)
N8 N9 1.414(11)
N9 C63 1.297(12)
N10 C83 1.357(13)
N10 C82 1.411(12)
N10 C84 1.452(14)
N11 C87 1.307(14)
N11 N12 1.417(13)
N12 C88 1.332(14)
C1 C2 1.484(13)
C1 C11 1.507(15)
C1 C8 1.545(14)
C1 C10 1.548(14)
C2 C7 1.388(14)
C2 C3 1.435(13)
C3 C4 1.437(16)
C3 H3 0.9500
C4 C5 1.278(16)
C5 C6 1.493(16)
C5 H5 0.9500
C6 C7 1.372(16)
C6 H6 0.9500
C9 H9A 0.9800
C9 H9B 0.9800
C9 H9C 0.9800
C10 H10A 0.9800
C10 H10B 0.9800
C10 H10C 0.9800
C11 C12 1.451(16)
C11 H11A 0.9900
C11 H11B 0.9900
C13 C14 1.500(16)
C14 C15 1.330(17)
C14 C19 1.430(15)
C15 C16 1.350(16)
C15 H15 0.9500
C16 C17 1.418(15)
C16 H16 0.9500
C17 C18 1.441(14)
C17 C20 1.482(14)
C18 C19 1.407(13)
C18 H18 0.9500
C19 H19 0.9500
C20 C25 1.357(18)
C20 C21 1.371(16)
C21 C22 1.432(17)
C21 H21 0.9500
C22 C23 1.317(16)
C22 H22 0.9500
C23 C24 1.521(16)
C23 H23 0.9500
C24 C25 1.354(19)
C24 H24 0.9500
C25 H25 0.9500
C26 C27 1.487(15)
C26 C35 1.530(14)
C26 C36 1.550(16)
C26 C33 1.584(16)
C27 C28 1.403(14)
C27 C32 1.423(15)
C28 C29 1.383(15)
C28 H28 0.9500
C29 C30 1.408(18)
C30 C31 1.426(18)
C30 H30 0.9500
C31 C32 1.340(17)
C31 H31 0.9500
C34 H34A 0.9800
C34 H34B 0.9800
C34 H34C 0.9800
C35 H35A 0.9800
C35 H35B 0.9800
C35 H35C 0.9800
C36 C37 1.499(15)
C36 H36A 0.9900
C36 H36B 0.9900
C38 C39 1.480(13)
C39 C44 1.356(14)
C39 C40 1.390(15)
C40 C41 1.370(15)
C40 H40 0.9500
C41 C42 1.473(15)
C41 H41 0.9500
C42 C43 1.449(14)
C42 C45 1.463(15)
C43 C44 1.388(13)
C43 H43 0.9500
C44 H44 0.9500
C45 C46 1.327(15)
C45 C50 1.389(16)
C46 C47 1.377(15)
C46 H46 0.9500
C47 C48 1.498(15)
C47 H47 0.9500
C48 C49 1.395(13)
C48 H48 0.9500
C49 C50 1.418(13)
C49 H49 0.9500
C50 H50 0.9500
C51 C58 1.514(12)
C51 C52 1.516(12)
C51 C60 1.538(12)
C51 C61 1.557(12)
C52 C53 1.378(11)
C52 C57 1.380(13)
C53 C54 1.362(16)
C53 H53 0.9500
C54 C55 1.415(16)
C55 C56 1.309(15)
C55 H55 0.9500
C56 C57 1.421(14)
C56 H56 0.9500
C59 H59A 0.9800
C59 H59B 0.9800
C59 H59C 0.9800
C60 H60A 0.9800
C60 H60B 0.9800
C60 H60C 0.9800
C61 C62 1.497(11)
C61 H61A 0.9900
C61 H61B 0.9900
C63 C64 1.434(11)
C64 C69 1.385(13)
C64 C65 1.411(13)
C65 C66 1.410(14)
C65 H65 0.9500
C66 C67 1.343(14)
C66 H66 0.9500
C67 C68 1.392(15)
C67 C70 1.500(13)
C68 C69 1.368(14)
C68 H68 0.9500
C69 H69 0.9500
C70 C71 1.365(15)
C70 C75 1.432(13)
C71 C72 1.380(13)
C71 H71 0.9500
C72 C73 1.426(14)
C72 H72 0.9500
C73 C74 1.275(14)
C73 H73 0.9500
C74 C75 1.411(12)
C74 H74 0.9500
C75 H75 0.9500
C76 C77 1.503(12)
C76 C83 1.541(12)
C76 C85 1.546(13)
C76 C86 1.556(12)
C77 C78 1.377(13)
C77 C82 1.424(14)
C78 C79 1.395(14)
C78 H78 0.9500
C79 C80 1.403(15)
C80 C81 1.385(15)
C80 H80 0.9500
C81 C82 1.375(16)
C81 H81 0.9500
C84 H84A 0.9800
C84 H84B 0.9800
C84 H84C 0.9800
C85 H85A 0.9800
C85 H85B 0.9800
C85 H85C 0.9800
C86 C87 1.461(13)
C86 H86A 0.9900
C86 H86B 0.9900
C88 C89 1.455(13)
C89 C90 1.360(15)
C89 C94 1.477(13)
C90 C91 1.374(15)
C90 H90 0.9500
C91 C92 1.353(14)
C91 H91 0.9500
C92 C93 1.390(13)
C92 C95 1.502(12)
C93 C94 1.418(13)
C93 H93 0.9500
C94 H94 0.9500
C95 C100 1.388(15)
C95 C96 1.446(13)
C96 C97 1.414(13)
C96 H96 0.9500
C97 C98 1.289(15)
C97 H97 0.9500
C98 C99 1.414(16)
C98 H98 0.9500
C99 C100 1.374(16)
C99 H99 0.9500
C100 H100 0.9500

loop_
_geom_torsion_atom_site_label_1
_geom_torsion_atom_site_label_2
_geom_torsion_atom_site_label_3
_geom_torsion_atom_site_label_4
_geom_torsion
C12 N2 N3 C13 -0.9(12)
C37 N5 N6 C38 -3.1(14)
C62 N8 N9 C63 -2.0(9)
C87 N11 N12 C88 -4.2(12)
C11 C1 C2 C7 -126.9(10)
C8 C1 C2 C7 -7.3(11)
C10 C1 C2 C7 105.8(10)
C11 C1 C2 C3 56.6(14)
C8 C1 C2 C3 176.1(9)
C10 C1 C2 C3 -70.8(13)
C7 C2 C3 C4 0.9(13)
C1 C2 C3 C4 177.3(9)
C2 C3 C4 C5 -2.8(15)
C2 C3 C4 Br1 -177.3(7)
C3 C4 C5 C6 5.0(17)
Br1 C4 C5 C6 179.2(8)
C4 C5 C6 C7 -5.1(15)
C5 C6 C7 C2 3.6(16)
C5 C6 C7 N1 180.0(9)
C3 C2 C7 C6 -1.9(16)
C1 C2 C7 C6 -178.8(10)
C3 C2 C7 N1 -178.7(9)
C1 C2 C7 N1 4.4(12)
C8 N1 C7 C6 -175.8(11)
C9 N1 C7 C6 3.7(17)
C8 N1 C7 C2 1.2(12)
C9 N1 C7 C2 -179.3(10)
C7 N1 C8 O1 176.9(10)
C9 N1 C8 O1 -2.6(17)
C7 N1 C8 C1 -6.0(11)
C9 N1 C8 C1 174.5(10)
C2 C1 C8 O1 -175.1(11)
C11 C1 C8 O1 -52.3(14)
C10 C1 C8 O1 69.6(14)
C2 C1 C8 N1 8.0(10)
C11 C1 C8 N1 130.8(10)
C10 C1 C8 N1 -107.3(10)
C2 C1 C11 C12 50.8(14)
C8 C1 C11 C12 -62.2(13)
C10 C1 C11 C12 177.9(9)
N3 N2 C12 O2 -4.9(12)
N3 N2 C12 C11 -178.0(12)
C13 O2 C12 N2 8.0(12)
C13 O2 C12 C11 -177.8(9)
C1 C11 C12 N2 17.8(19)
C1 C11 C12 O2 -155.3(9)
N2 N3 C13 O2 6.2(12)
N2 N3 C13 C14 173.6(12)
C12 O2 C13 N3 -8.6(11)
C12 O2 C13 C14 -178.5(9)
N3 C13 C14 C15 179.8(13)
O2 C13 C14 C15 -12.6(16)
N3 C13 C14 C19 0.4(18)
O2 C13 C14 C19 168.0(9)
C19 C14 C15 C16 1.8(19)
C13 C14 C15 C16 -177.5(12)
C14 C15 C16 C17 -6(2)
C15 C16 C17 C18 9.5(18)
C15 C16 C17 C20 -175.6(11)
C16 C17 C18 C19 -8.8(15)
C20 C17 C18 C19 176.1(10)
C17 C18 C19 C14 5.3(15)
C15 C14 C19 C18 -1.4(17)
C13 C14 C19 C18 178.0(9)
C16 C17 C20 C25 -160.3(13)
C18 C17 C20 C25 14.2(16)
C16 C17 C20 C21 19.8(17)
C18 C17 C20 C21 -165.7(10)
C25 C20 C21 C22 -1.7(18)
C17 C20 C21 C22 178.2(11)
C20 C21 C22 C23 -3(2)
C21 C22 C23 C24 6.9(18)
C22 C23 C24 C25 -7.1(19)
C23 C24 C25 C20 3(2)
C21 C20 C25 C24 1(2)
C17 C20 C25 C24 -178.5(13)
C35 C26 C27 C28 -69.3(14)
C36 C26 C27 C28 54.8(15)
C33 C26 C27 C28 176.7(10)
C35 C26 C27 C32 107.1(10)
C36 C26 C27 C32 -128.8(10)
C33 C26 C27 C32 -6.9(11)
C32 C27 C28 C29 -0.5(14)
C26 C27 C28 C29 175.5(10)
C27 C28 C29 C30 1.0(16)
C27 C28 C29 Br2 -178.9(7)
C28 C29 C30 C31 -0.8(18)
Br2 C29 C30 C31 179.1(9)
C29 C30 C31 C32 0.0(18)
C30 C31 C32 N4 176.3(11)
C30 C31 C32 C27 0.5(17)
C33 N4 C32 C31 -179.2(11)
C34 N4 C32 C31 -2.8(19)
C33 N4 C32 C27 -3.0(12)
C34 N4 C32 C27 173.4(11)
C28 C27 C32 C31 -0.2(16)
C26 C27 C32 C31 -177.1(10)
C28 C27 C32 N4 -176.7(9)
C26 C27 C32 N4 6.4(11)
C32 N4 C33 O3 173.7(11)
C34 N4 C33 O3 -3.1(18)
C32 N4 C33 C26 -1.5(12)
C34 N4 C33 C26 -178.4(9)
C27 C26 C33 O3 -170.0(11)
C35 C26 C33 O3 71.6(14)
C36 C26 C33 O3 -43.5(15)
C27 C26 C33 N4 5.2(11)
C35 C26 C33 N4 -113.2(10)
C36 C26 C33 N4 131.7(10)
C27 C26 C36 C37 45.1(13)
C35 C26 C36 C37 171.9(9)
C33 C26 C36 C37 -73.5(12)
N6 N5 C37 O4 1.2(13)
N6 N5 C37 C36 -178.9(12)
C38 O4 C37 N5 0.9(11)
C38 O4 C37 C36 -179.1(10)
C26 C36 C37 N5 -117.9(14)
C26 C36 C37 O4 62.1(13)
N5 N6 C38 O4 3.7(13)
N5 N6 C38 C39 -179.7(11)
C37 O4 C38 N6 -3.0(12)
C37 O4 C38 C39 179.9(9)
N6 C38 C39 C44 -173.8(12)
O4 C38 C39 C44 2.6(14)
N6 C38 C39 C40 3.4(18)
O4 C38 C39 C40 179.9(9)
C44 C39 C40 C41 -4.3(16)
C38 C39 C40 C41 178.3(10)
C39 C40 C41 C42 5.4(17)
C40 C41 C42 C43 -1.5(15)
C40 C41 C42 C45 -179.2(11)
C45 C42 C43 C44 174.5(10)
C41 C42 C43 C44 -3.2(15)
C40 C39 C44 C43 -0.7(16)
C38 C39 C44 C43 176.6(9)
C42 C43 C44 C39 4.4(16)
C43 C42 C45 C46 153.7(11)
C41 C42 C45 C46 -28.7(17)
C43 C42 C45 C50 -20.6(16)
C41 C42 C45 C50 157.0(11)
C50 C45 C46 C47 -4.2(18)
C42 C45 C46 C47 -178.3(11)
C45 C46 C47 C48 8.2(17)
C46 C47 C48 C49 -7.7(15)
C47 C48 C49 C50 3.7(15)
C46 C45 C50 C49 -0.1(17)
C42 C45 C50 C49 174.2(10)
C48 C49 C50 C45 0.1(16)
C58 C51 C52 C53 173.5(9)
C60 C51 C52 C53 -72.5(12)
C61 C51 C52 C53 50.1(13)
C58 C51 C52 C57 -9.2(9)
C60 C51 C52 C57 104.8(8)
C61 C51 C52 C57 -132.6(8)
C57 C52 C53 C54 -3.1(13)
C51 C52 C53 C54 173.9(9)
C52 C53 C54 C55 4.0(15)
C52 C53 C54 Br3 -176.3(7)
C53 C54 C55 C56 -4.6(17)
Br3 C54 C55 C56 175.7(8)
C54 C55 C56 C57 3.9(15)
C58 N7 C57 C52 2.4(11)
C59 N7 C57 C52 -180.0(9)
C58 N7 C57 C56 -177.8(10)
C59 N7 C57 C56 -0.2(16)
C53 C52 C57 N7 -177.7(8)
C51 C52 C57 N7 4.7(10)
C53 C52 C57 C56 2.6(14)
C51 C52 C57 C56 -175.0(8)
C55 C56 C57 N7 177.2(10)
C55 C56 C57 C52 -3.0(15)
C57 N7 C58 O5 178.8(9)
C59 N7 C58 O5 1.2(15)
C57 N7 C58 C51 -8.5(10)
C59 N7 C58 C51 173.9(8)
C52 C51 C58 O5 -176.9(9)
C60 C51 C58 O5 67.0(12)
C61 C51 C58 O5 -51.0(12)
C52 C51 C58 N7 10.5(9)
C60 C51 C58 N7 -105.6(8)
C61 C51 C58 N7 136.4(8)
C58 C51 C61 C62 -64.3(9)
C52 C51 C61 C62 53.5(10)
C60 C51 C61 C62 177.6(7)
C63 O6 C62 N8 -2.8(9)
C63 O6 C62 C61 -179.4(7)
N9 N8 C62 O6 2.9(10)
N9 N8 C62 C61 179.2(8)
C51 C61 C62 O6 -161.0(7)
C51 C61 C62 N8 23.1(12)
N8 N9 C63 O6 0.4(9)
N8 N9 C63 C64 176.8(9)
C62 O6 C63 N9 1.4(9)
C62 O6 C63 C64 -175.5(7)
N9 C63 C64 C69 -7.5(15)
O6 C63 C64 C69 168.6(8)
N9 C63 C64 C65 169.2(9)
O6 C63 C64 C65 -14.7(12)
C69 C64 C65 C66 -11.5(14)
C63 C64 C65 C66 171.6(9)
C64 C65 C66 C67 7.9(16)
C65 C66 C67 C68 -1.9(16)
C65 C66 C67 C70 179.9(10)
C66 C67 C68 C69 -0.6(16)
C70 C67 C68 C69 177.6(10)
C67 C68 C69 C64 -3.2(16)
C65 C64 C69 C68 9.3(14)
C63 C64 C69 C68 -174.0(9)
C66 C67 C70 C71 22.8(15)
C68 C67 C70 C71 -155.4(10)
C66 C67 C70 C75 -156.1(10)
C68 C67 C70 C75 25.7(14)
C75 C70 C71 C72 -1.1(15)
C67 C70 C71 C72 -180.0(10)
C70 C71 C72 C73 4.1(16)
C71 C72 C73 C74 -8.4(16)
C72 C73 C74 C75 8.9(16)
C73 C74 C75 C70 -5.3(15)
C71 C70 C75 C74 1.4(14)
C67 C70 C75 C74 -179.6(9)
C83 C76 C77 C78 179.2(10)
C85 C76 C77 C78 -65.7(13)
C86 C76 C77 C78 59.9(13)
C83 C76 C77 C82 -6.4(9)
C85 C76 C77 C82 108.7(9)
C86 C76 C77 C82 -125.7(8)
C82 C77 C78 C79 2.3(14)
C76 C77 C78 C79 176.3(9)
C77 C78 C79 C80 -3.1(15)
C77 C78 C79 Br4 177.1(7)
C78 C79 C80 C81 1.2(15)
Br4 C79 C80 C81 -179.0(8)
C79 C80 C81 C82 1.5(15)
C80 C81 C82 N10 178.5(9)
C80 C81 C82 C77 -2.2(15)
C83 N10 C82 C81 178.9(10)
C84 N10 C82 C81 -2.6(16)
C83 N10 C82 C77 -0.4(11)
C84 N10 C82 C77 178.0(9)
C78 C77 C82 C81 0.3(14)
C76 C77 C82 C81 -174.9(9)
C78 C77 C82 N10 179.7(8)
C76 C77 C82 N10 4.6(10)
C82 N10 C83 O7 -179.3(9)
C84 N10 C83 O7 2.4(16)
C82 N10 C83 C76 -3.8(10)
C84 N10 C83 C76 177.9(9)
C77 C76 C83 O7 -178.2(8)
C85 C76 C83 O7 65.1(11)
C86 C76 C83 O7 -57.4(11)
C77 C76 C83 N10 6.1(9)
C85 C76 C83 N10 -110.5(8)
C86 C76 C83 N10 127.0(8)
C77 C76 C86 C87 47.5(10)
C83 C76 C86 C87 -66.5(10)
C85 C76 C86 C87 172.7(8)
N12 N11 C87 O8 5.7(12)
N12 N11 C87 C86 179.2(10)
C88 O8 C87 N11 -4.8(11)
C88 O8 C87 C86 -178.9(8)
C76 C86 C87 N11 -117.4(12)
C76 C86 C87 O8 55.7(11)
N11 N12 C88 O8 1.4(11)
N11 N12 C88 C89 -178.6(10)
C87 O8 C88 N12 1.8(10)
C87 O8 C88 C89 -178.2(9)
N12 C88 C89 C90 7.6(17)
O8 C88 C89 C90 -172.4(10)
N12 C88 C89 C94 -173.9(9)
O8 C88 C89 C94 6.1(13)
C88 C89 C90 C91 178.0(10)
C94 C89 C90 C91 -0.4(16)
C89 C90 C91 C92 -0.8(17)
C90 C91 C92 C93 0.1(17)
C90 C91 C92 C95 177.7(10)
C91 C92 C93 C94 1.7(14)
C95 C92 C93 C94 -176.0(9)
C92 C93 C94 C89 -2.7(14)
C90 C89 C94 C93 2.1(14)
C88 C89 C94 C93 -176.5(9)
C91 C92 C95 C100 167.1(11)
C93 C92 C95 C100 -15.3(14)
C91 C92 C95 C96 -8.1(14)
C93 C92 C95 C96 169.5(8)
C100 C95 C96 C97 4.8(13)
C92 C95 C96 C97 -179.7(9)
C95 C96 C97 C98 -5.8(15)
C96 C97 C98 C99 5.5(17)
C97 C98 C99 C100 -4.0(17)
C98 C99 C100 C95 3.0(18)
C96 C95 C100 C99 -3.5(16)
C92 C95 C100 C99 -179.0(10)

loop_
_publcif_info_datablock.id
_publcif_info_datablock.publ_exptl
_publcif_info_datablock.publ_geom
_publcif_info_datablock.structure
{58017060-3e8f-4da1-b554-17d5d44cf15a} y y y

loop_
_publcif_info_exptl_table_extra_item
sin_theta_over_lambda_max

loop_
_publcif_info_tables.block_id
_publcif_info_tables.reference_item
{58017060-3e8f-4da1-b554-17d5d44cf15a} '_publcif_info_datablock.publ_exptl'
